data_7114613
loop_
_publ_author_name
'Valentina A. Krylova'
'Peter I. Djurovich'
'Brian L. Conley'
'Ralf Haiges'
'Matthew T. Whited'
'Travis J. Williams'
'Mark E. Thompson'

_publ_section_title
;
 Control of emission colour with N-heterocyclic carbene (NHC) ligands in
 phosphorescent three-coordinate Cu(I) complexes
;
_journal_name_full Chem.Commun.
_journal_page_first 7176
_journal_paper_doi 10.1039/C4CC02037E
_journal_volume 50
_journal_year 2014
_chemical_formula_moiety 'C33 H34 B Cu N6'
_chemical_formula_sum 'C33 H34 B Cu N6'
_chemical_formula_weight 589.01
_space_group_crystal_system monoclinic
_space_group_IT_number 14
_space_group_name_Hall '-P 2yn'
_space_group_name_H-M_alt 'P 1 21/n 1'
_symmetry_space_group_name_Hall '-P 2yn'
_symmetry_space_group_name_H-M 'P 1 21/n 1'
_atom_sites_solution_hydrogens geom
_atom_sites_solution_primary direct
_atom_sites_solution_secondary difmap
_cell_angle_alpha 90
_cell_angle_beta 107.483(2)
_cell_angle_gamma 90
_cell_formula_units_Z 4
_cell_length_a 19.1311(10)
_cell_length_b 8.4051(5)
_cell_length_c 19.2334(10)
_cell_measurement_reflns_used 127
_cell_measurement_temperature 100.(2)
_cell_measurement_theta_max 24.6311
_cell_measurement_theta_min 2.6685
_cell_volume 2949.8(3)
_computing_cell_refinement 'APEX2 v2012.10-0 (Bruker AXS)'
_computing_data_collection 'Bruker Instrument Service v2012.10.0.0'
_computing_data_reduction 'SAINT V8.27B (Bruker AXS, 2009)'
_computing_structure_refinement 'SHELXL-97 (Sheldrick, 2008)'
_computing_structure_solution 'SHELXS-97 (Sheldrick, 2008)'
_diffrn_ambient_temperature 100.(2)
_diffrn_detector_area_resol_mean 8.3333
_diffrn_measured_fraction_theta_full 1.000
_diffrn_measured_fraction_theta_max 0.989
_diffrn_measurement_device_type 'Bruker APEX II CCD'
_diffrn_measurement_method 'omega- and phi-scans'
_diffrn_radiation_monochromator 'TRIUMPH curved-crystal'
_diffrn_radiation_type 'MoK\a '
_diffrn_radiation_wavelength 0.71073
_diffrn_reflns_av_R_equivalents 0.0278
_diffrn_reflns_av_sigmaI/netI 0.0153
_diffrn_reflns_limit_h_max 26
_diffrn_reflns_limit_h_min -27
_diffrn_reflns_limit_k_max 11
_diffrn_reflns_limit_k_min -11
_diffrn_reflns_limit_l_max 27
_diffrn_reflns_limit_l_min -27
_diffrn_reflns_number 70436
_diffrn_reflns_theta_full 27.5
_diffrn_reflns_theta_max 30.48
_diffrn_reflns_theta_min 1.32
_diffrn_source 'fine-focus tube'
_exptl_absorpt_coefficient_mu 0.774
_exptl_absorpt_correction_T_max 0.76
_exptl_absorpt_correction_T_min 0.68
_exptl_absorpt_correction_type multi-scan
_exptl_absorpt_process_details 'Bruker SADABS V2012/1'
_exptl_crystal_colour 'clear orange'
_exptl_crystal_density_diffrn 1.326
_exptl_crystal_density_method 'not measured'
_exptl_crystal_description prism
_exptl_crystal_F_000 1232
_exptl_crystal_size_max 0.620
_exptl_crystal_size_mid 0.470
_exptl_crystal_size_min 0.380
_refine_diff_density_max 0.440
_refine_diff_density_min -0.288
_refine_ls_extinction_coef 0.0016(3)
_refine_ls_extinction_method SHELXL
_refine_ls_goodness_of_fit_ref 1.056
_refine_ls_hydrogen_treatment constr
_refine_ls_matrix_type full
_refine_ls_number_parameters 377
_refine_ls_number_reflns 8876
_refine_ls_number_restraints 0
_refine_ls_restrained_S_all 1.056
_refine_ls_R_factor_all 0.0314
_refine_ls_R_factor_gt 0.0279
_refine_ls_shift/su_max 0.010
_refine_ls_shift/su_mean 0.000
_refine_ls_structure_factor_coef Fsqd
_refine_ls_weighting_details 'calc w=1/[\s^2^(Fo^2^)+(0.0380P)^2^+1.5888P] where P=(Fo^2^+2Fc^2^)/3'
_refine_ls_weighting_scheme calc
_refine_ls_wR_factor_gt 0.0762
_refine_ls_wR_factor_ref 0.0783
_reflns_number_gt 8132
_reflns_number_total 8876
_reflns_threshold_expression >2sigma(I)
_cod_data_source_file c4cc02037e2.cif
_cod_data_source_block I_a
_cod_database_code 7114613

loop_
_space_group_symop_operation_xyz
'x, y, z'
'-x+1/2, y+1/2, -z+1/2'
'-x, -y, -z'
'x-1/2, -y-1/2, z-1/2'

loop_
_atom_site_type_symbol
_atom_site_label
_atom_site_fract_x
_atom_site_fract_y
_atom_site_fract_z
_atom_site_U_iso_or_equiv
_atom_site_adp_type
_atom_site_calc_flag
_atom_site_refinement_flags
_atom_site_occupancy
B B1 0.57985(7) 0.04340(15) 0.20225(7) 0.0146(2) Uani d . 1
C C1 0.52816(6) -0.04832(12) 0.13019(6) 0.01322(18) Uani d . 1
C C2 0.55579(6) -0.13042(13) 0.08028(6) 0.0165(2) Uani d . 1
H H2 0.6071 -0.131 0.0874 0.02 Uiso calc R 1
C C3 0.51002(7) -0.21043(14) 0.02101(6) 0.0200(2) Uani d . 1
H H3 0.5296 -0.2648 -0.0123 0.024 Uiso calc R 1
C C4 0.43512(7) -0.20993(14) 0.01102(7) 0.0212(2) Uani d . 1
H H4 0.4023 -0.2651 -0.0286 0.025 Uiso calc R 1
C C5 0.40963(6) -0.12677(14) 0.06047(6) 0.0184(2) Uani d . 1
H H5 0.3584 -0.1253 0.0537 0.022 Uiso calc R 1
C C6 0.56073(6) 0.23271(13) 0.19317(6) 0.01402(19) Uani d . 1
C C7 0.61393(7) 0.35270(15) 0.20084(6) 0.0190(2) Uani d . 1
H H7 0.6638 0.3235 0.2095 0.023 Uiso calc R 1
C C8 0.59508(7) 0.51214(15) 0.19599(7) 0.0228(2) Uani d . 1
H H8 0.6317 0.5918 0.2021 0.027 Uiso calc R 1
C C9 0.52212(8) 0.55418(14) 0.18211(7) 0.0236(2) Uani d . 1
H H9 0.5075 0.6626 0.178 0.028 Uiso calc R 1
C C10 0.47148(7) 0.43371(14) 0.17451(7) 0.0197(2) Uani d . 1
H H10 0.4214 0.4618 0.1648 0.024 Uiso calc R 1
C C11 0.66679(6) 0.01152(16) 0.21298(7) 0.0227(2) Uani d . 1
H H11A 0.6768 -0.1029 0.2182 0.034 Uiso calc R 1
H H11B 0.6964 0.0668 0.2568 0.034 Uiso calc R 1
H H11C 0.6793 0.0516 0.1704 0.034 Uiso calc R 1
C C12 0.55957(7) -0.01787(15) 0.27526(6) 0.0196(2) Uani d . 1
H H12A 0.5687 -0.1325 0.2815 0.029 Uiso calc R 1
H H12B 0.5078 0.0039 0.2695 0.029 Uiso calc R 1
H H12C 0.5902 0.0386 0.3182 0.029 Uiso calc R 1
C C13 0.32213(6) 0.13239(13) 0.19305(6) 0.01359(18) Uani d . 1
C C14 0.35657(6) 0.16849(13) 0.32797(6) 0.01389(19) Uani d . 1
C C15 0.41570(6) 0.27063(14) 0.33743(6) 0.0173(2) Uani d . 1
H H15 0.4219 0.3284 0.2972 0.021 Uiso calc R 1
C C16 0.46597(6) 0.28752(14) 0.40662(7) 0.0200(2) Uani d . 1
C C17 0.45483(7) 0.20186(15) 0.46446(6) 0.0207(2) Uani d . 1
H H17 0.4889 0.2133 0.5116 0.025 Uiso calc R 1
C C18 0.39534(6) 0.10019(14) 0.45528(6) 0.0181(2) Uani d . 1
C C19 0.34548(6) 0.08397(14) 0.38561(6) 0.01584(19) Uani d . 1
H H19 0.3043 0.0155 0.3779 0.019 Uiso calc R 1
C C20 0.53115(8) 0.39519(18) 0.41775(9) 0.0319(3) Uani d . 1
H H20A 0.5144 0.5033 0.4023 0.048 Uiso calc R 1
H H20B 0.5619 0.3564 0.3888 0.048 Uiso calc R 1
H H20C 0.5596 0.396 0.4695 0.048 Uiso calc R 1
C C21 0.38453(7) 0.00701(18) 0.51812(7) 0.0262(3) Uani d . 1
H H21A 0.4269 0.0228 0.5614 0.039 Uiso calc R 1
H H21B 0.3797 -0.1063 0.5056 0.039 Uiso calc R 1
H H21C 0.34 0.0439 0.5283 0.039 Uiso calc R 1
C C22 0.25026(6) 0.13756(14) 0.06268(6) 0.01483(19) Uani d . 1
C C23 0.27704(6) 0.26832(14) 0.03491(6) 0.0179(2) Uani d . 1
H H23 0.2999 0.3529 0.0663 0.022 Uiso calc R 1
C C24 0.27031(6) 0.27527(16) -0.03922(6) 0.0205(2) Uani d . 1
C C25 0.23754(7) 0.14714(17) -0.08301(6) 0.0218(2) Uani d . 1
H H25 0.2325 0.1507 -0.1337 0.026 Uiso calc R 1
C C26 0.21194(6) 0.01392(16) -0.05494(6) 0.0209(2) Uani d . 1
C C27 0.21773(6) 0.01024(14) 0.01940(6) 0.0179(2) Uani d . 1
H H27 0.1997 -0.078 0.0397 0.021 Uiso calc R 1
C C28 0.29663(8) 0.41960(19) -0.07053(8) 0.0301(3) Uani d . 1
H H28A 0.344 0.3962 -0.0782 0.045 Uiso calc R 1
H H28B 0.3022 0.509 -0.0366 0.045 Uiso calc R 1
H H28C 0.2608 0.4475 -0.1172 0.045 Uiso calc R 1
C C29 0.17872(9) -0.12433(18) -0.10355(8) 0.0318(3) Uani d . 1
H H29A 0.1515 -0.0848 -0.1521 0.048 Uiso calc R 1
H H29B 0.1453 -0.1821 -0.0827 0.048 Uiso calc R 1
H H29C 0.2177 -0.196 -0.1075 0.048 Uiso calc R 1
C C30 0.19839(6) 0.16631(13) 0.16702(6) 0.01408(19) Uani d . 1
C C31 0.08959(6) 0.22540(14) 0.17858(7) 0.0192(2) Uani d . 1
H H31 0.0385 0.2442 0.1586 0.023 Uiso calc R 1
C C32 0.12041(6) 0.23643(14) 0.25396(7) 0.0189(2) Uani d . 1
H H32 0.0893 0.2634 0.2825 0.023 Uiso calc R 1
C C33 0.22936(6) 0.17605(13) 0.24270(6) 0.01400(19) Uani d . 1
Cu Cu1 0.41185(7) 0.1111(16) 0.172627(7) 0.01329(5) Uani d . 1
N N1 0.45408(5) -0.04736(11) 0.11804(5) 0.01429(17) Uani d . 1
N N2 0.48935(5) 0.27796(11) 0.18013(5) 0.01505(17) Uani d . 1
N N3 0.25598(5) 0.13864(11) 0.13885(5) 0.01412(17) Uani d . 1
N N4 0.30442(5) 0.15324(11) 0.25688(5) 0.01376(16) Uani d . 1
N N5 0.12824(5) 0.18959(12) 0.13235(5) 0.01729(18) Uani d . 1
N N6 0.19222(5) 0.21080(12) 0.28852(5) 0.01749(18) Uani d . 1

loop_
_atom_site_aniso_label
_atom_site_aniso_U_11
_atom_site_aniso_U_22
_atom_site_aniso_U_33
_atom_site_aniso_U_12
_atom_site_aniso_U_13
_atom_site_aniso_U_23
B1 0.0131(5) 0.0154(5) 0.0155(5) 0.0013(4) 0.0046(4) 0.0012(4)
C1 0.0152(5) 0.0113(4) 0.0144(4) 0.0017(3) 0.0064(4) 0.0029(3)
C2 0.0192(5) 0.0149(5) 0.0179(5) 0.0034(4) 0.0095(4) 0.0022(4)
C3 0.0284(6) 0.0162(5) 0.0180(5) 0.0031(4) 0.0110(4) -0.0004(4)
C4 0.0260(6) 0.0180(5) 0.0181(5) -0.0010(4) 0.0041(4) -0.0030(4)
C5 0.0170(5) 0.0172(5) 0.0201(5) -0.0004(4) 0.0040(4) -0.0009(4)
C6 0.0156(5) 0.0163(5) 0.0117(4) -0.0008(4) 0.0066(4) -0.0002(3)
C7 0.0195(5) 0.0207(5) 0.0193(5) -0.0044(4) 0.0096(4) -0.0026(4)
C8 0.0296(6) 0.0187(5) 0.0257(6) -0.0084(5) 0.0168(5) -0.0027(4)
C9 0.0346(7) 0.0139(5) 0.0286(6) -0.0007(5) 0.0191(5) 0.0017(4)
C10 0.0229(5) 0.0156(5) 0.0243(6) 0.0028(4) 0.0125(4) 0.0027(4)
C11 0.0152(5) 0.0255(6) 0.0266(6) 0.0027(4) 0.0051(4) -0.0016(5)
C12 0.0231(5) 0.0207(5) 0.0149(5) 0.0018(4) 0.0058(4) 0.0036(4)
C13 0.0137(4) 0.0139(4) 0.0138(4) 0.0001(3) 0.0049(4) 0.0001(3)
C14 0.0135(4) 0.0153(5) 0.0129(4) 0.0005(4) 0.0041(4) -0.0008(4)
C15 0.0166(5) 0.0174(5) 0.0177(5) -0.0014(4) 0.0048(4) 0.0019(4)
C16 0.0166(5) 0.0188(5) 0.0228(5) -0.0024(4) 0.0031(4) -0.0011(4)
C17 0.0184(5) 0.0249(6) 0.0159(5) 0.0008(4) 0.0010(4) -0.0020(4)
C18 0.0181(5) 0.0227(5) 0.0141(5) 0.0031(4) 0.0058(4) 0.0009(4)
C19 0.0156(5) 0.0177(5) 0.0152(5) -0.0004(4) 0.0062(4) 0.0001(4)
C20 0.0227(6) 0.0302(7) 0.0362(7) -0.0112(5) -0.0012(5) 0.0030(6)
C21 0.0251(6) 0.0382(7) 0.0164(5) 0.0008(5) 0.0079(5) 0.0064(5)
C22 0.0123(4) 0.0209(5) 0.0119(4) 0.0036(4) 0.0045(4) 0.0006(4)
C23 0.0162(5) 0.0218(5) 0.0166(5) 0.0006(4) 0.0062(4) 0.0005(4)
C24 0.0170(5) 0.0289(6) 0.0181(5) 0.0050(4) 0.0089(4) 0.0052(4)
C25 0.0186(5) 0.0341(6) 0.0138(5) 0.0078(5) 0.0064(4) 0.0007(4)
C26 0.0171(5) 0.0277(6) 0.0167(5) 0.0058(4) 0.0033(4) -0.0046(4)
C27 0.0156(5) 0.0209(5) 0.0168(5) 0.0026(4) 0.0044(4) -0.0009(4)
C28 0.0329(7) 0.0359(7) 0.0263(6) 0.0020(6) 0.0161(5) 0.0103(5)
C29 0.0357(7) 0.0344(7) 0.0225(6) 0.0009(6) 0.0047(5) -0.0111(5)
C30 0.0133(4) 0.0150(5) 0.0154(5) 0.0001(4) 0.0065(4) -0.0004(4)
C31 0.0134(5) 0.0213(5) 0.0238(5) 0.0013(4) 0.0070(4) -0.0010(4)
C32 0.0168(5) 0.0207(5) 0.0224(5) 0.0009(4) 0.0106(4) -0.0018(4)
C33 0.0134(4) 0.0141(5) 0.0153(5) -0.0002(3) 0.0055(4) -0.0002(4)
Cu1 0.01189(7) 0.01489(7) 0.01452(7) 0.00129(4) 0.00615(5) 0.00124(4)
N1 0.0148(4) 0.0133(4) 0.0153(4) 0.0008(3) 0.0054(3) 0.0006(3)
N2 0.0167(4) 0.0138(4) 0.0166(4) 0.0006(3) 0.0080(3) 0.0010(3)
N3 0.0122(4) 0.0188(4) 0.0122(4) 0.0008(3) 0.0049(3) 0.0000(3)
N4 0.0120(4) 0.0172(4) 0.0125(4) -0.0001(3) 0.0044(3) -0.0004(3)
N5 0.0136(4) 0.0195(4) 0.0189(4) 0.0010(3) 0.0051(3) -0.0004(3)
N6 0.0170(4) 0.0196(4) 0.0182(4) 0.0004(3) 0.0088(4) -0.0014(3)

loop_
_atom_type_symbol
_atom_type_description
_atom_type_scat_dispersion_real
_atom_type_scat_dispersion_imag
_atom_type_scat_source
C C 0.0033 0.0016 'International Tables Vol C Tables 4.2.6.8 and 6.1.1.4'
H H 0.0000 0.0000 'International Tables Vol C Tables 4.2.6.8 and 6.1.1.4'
N N 0.0061 0.0033 'International Tables Vol C Tables 4.2.6.8 and 6.1.1.4'
B B 0.0013 0.0007 'International Tables Vol C Tables 4.2.6.8 and 6.1.1.4'
Cu Cu 0.3201 1.2651 'International Tables Vol C Tables 4.2.6.8 and 6.1.1.4'

loop_
_geom_angle_atom_site_label_1
_geom_angle_atom_site_label_2
_geom_angle_atom_site_label_3
_geom_angle
C6 B1 C1 108.09(8)
C6 B1 C11 111.13(9)
C1 B1 C11 111.29(9)
C6 B1 C12 107.08(9)
C1 B1 C12 109.75(9)
C11 B1 C12 109.40(9)
N1 C1 C2 117.98(10)
N1 C1 B1 118.36(9)
C2 C1 B1 123.65(9)
C3 C2 C1 121.68(11)
C3 C2 H2 119.2
C1 C2 H2 119.2
C2 C3 C4 118.94(11)
C2 C3 H3 120.5
C4 C3 H3 120.5
C5 C4 C3 118.00(11)
C5 C4 H4 121.0
C3 C4 H4 121.0
N1 C5 C4 123.23(11)
N1 C5 H5 118.4
C4 C5 H5 118.4
N2 C6 C7 118.08(10)
N2 C6 B1 118.11(9)
C7 C6 B1 123.76(10)
C8 C7 C6 121.39(11)
C8 C7 H7 119.3
C6 C7 H7 119.3
C7 C8 C9 119.14(11)
C7 C8 H8 120.4
C9 C8 H8 120.4
C10 C9 C8 117.92(11)
C10 C9 H9 121.0
C8 C9 H9 121.0
N2 C10 C9 123.45(11)
N2 C10 H10 118.3
C9 C10 H10 118.3
B1 C11 H11A 109.5
B1 C11 H11B 109.5
H11A C11 H11B 109.5
B1 C11 H11C 109.5
H11A C11 H11C 109.5
H11B C11 H11C 109.5
B1 C12 H12A 109.5
B1 C12 H12B 109.5
H12A C12 H12B 109.5
B1 C12 H12C 109.5
H12A C12 H12C 109.5
H12B C12 H12C 109.5
N3 C13 N4 104.67(9)
N3 C13 Cu1 122.27(8)
N4 C13 Cu1 132.96(8)
C19 C14 C15 121.80(10)
C19 C14 N4 119.11(10)
C15 C14 N4 119.07(10)
C14 C15 C16 119.29(10)
C14 C15 H15 120.4
C16 C15 H15 120.4
C17 C16 C15 118.79(11)
C17 C16 C20 121.09(11)
C15 C16 C20 120.12(11)
C18 C17 C16 122.09(11)
C18 C17 H17 119.0
C16 C17 H17 119.0
C17 C18 C19 118.55(11)
C17 C18 C21 121.46(11)
C19 C18 C21 119.99(11)
C14 C19 C18 119.49(10)
C14 C19 H19 120.3
C18 C19 H19 120.3
C16 C20 H20A 109.5
C16 C20 H20B 109.5
H20A C20 H20B 109.5
C16 C20 H20C 109.5
H20A C20 H20C 109.5
H20B C20 H20C 109.5
C18 C21 H21A 109.5
C18 C21 H21B 109.5
H21A C21 H21B 109.5
C18 C21 H21C 109.5
H21A C21 H21C 109.5
H21B C21 H21C 109.5
C27 C22 C23 122.22(10)
C27 C22 N3 120.09(10)
C23 C22 N3 117.69(10)
C22 C23 C24 119.76(11)
C22 C23 H23 120.1
C24 C23 H23 120.1
C23 C24 C25 118.18(11)
C23 C24 C28 120.22(12)
C25 C24 C28 121.59(11)
C26 C25 C24 122.18(11)
C26 C25 H25 118.9
C24 C25 H25 118.9
C25 C26 C27 118.93(11)
C25 C26 C29 120.70(12)
C27 C26 C29 120.37(12)
C22 C27 C26 118.71(11)
C22 C27 H27 120.6
C26 C27 H27 120.6
C24 C28 H28A 109.5
C24 C28 H28B 109.5
H28A C28 H28B 109.5
C24 C28 H28C 109.5
H28A C28 H28C 109.5
H28B C28 H28C 109.5
C26 C29 H29A 109.5
C26 C29 H29B 109.5
H29A C29 H29B 109.5
C26 C29 H29C 109.5
H29A C29 H29C 109.5
H29B C29 H29C 109.5
N5 C30 N3 129.33(10)
N5 C30 C33 124.37(10)
N3 C30 C33 106.18(9)
N5 C31 C32 123.74(10)
N5 C31 H31 118.1
C32 C31 H31 118.1
N6 C32 C31 123.40(10)
N6 C32 H32 118.3
C31 C32 H32 118.3
N6 C33 N4 129.05(10)
N6 C33 C30 124.24(10)
N4 C33 C30 106.57(9)
C13 Cu1 N1 135.0(6)
C13 Cu1 N2 128.1(7)
N1 Cu1 N2 95.51(4)
C5 N1 C1 120.16(10)
C5 N1 Cu1 120.14(8)
C1 N1 Cu1 118.30(16)
C10 N2 C6 120.00(10)
C10 N2 Cu1 120.4(3)
C6 N2 Cu1 119.5(3)
C13 N3 C30 111.59(9)
C13 N3 C22 122.88(9)
C30 N3 C22 125.04(9)
C13 N4 C33 110.97(9)
C13 N4 C14 124.94(9)
C33 N4 C14 123.71(9)
C30 N5 C31 112.01(10)
C33 N6 C32 112.23(10)

loop_
_geom_bond_atom_site_label_1
_geom_bond_atom_site_label_2
_geom_bond_distance
B1 C6 1.6303(16)
B1 C1 1.6339(16)
B1 C11 1.6354(17)
B1 C12 1.6476(17)
C1 N1 1.3653(14)
C1 C2 1.4078(15)
C2 C3 1.3851(17)
C2 H2 0.95
C3 C4 1.3874(18)
C3 H3 0.95
C4 C5 1.3818(17)
C4 H4 0.95
C5 N1 1.3524(14)
C5 H5 0.95
C6 N2 1.3662(14)
C6 C7 1.4087(15)
C7 C8 1.3836(17)
C7 H7 0.95
C8 C9 1.3858(19)
C8 H8 0.95
C9 C10 1.3784(17)
C9 H9 0.95
C10 N2 1.3490(14)
C10 H10 0.95
C11 H11A 0.98
C11 H11B 0.98
C11 H11C 0.98
C12 H12A 0.98
C12 H12B 0.98
C12 H12C 0.98
C13 N3 1.3778(14)
C13 N4 1.3793(13)
C13 Cu1 1.8808(11)
C14 C19 1.3857(15)
C14 C15 1.3878(15)
C14 N4 1.4358(13)
C15 C16 1.3954(16)
C15 H15 0.95
C16 C17 1.3942(17)
C16 C20 1.5031(17)
C17 C18 1.3914(17)
C17 H17 0.95
C18 C19 1.3985(15)
C18 C21 1.5058(17)
C19 H19 0.95
C20 H20A 0.98
C20 H20B 0.98
C20 H20C 0.98
C21 H21A 0.98
C21 H21B 0.98
C21 H21C 0.98
C22 C27 1.3835(16)
C22 C23 1.3857(16)
C22 N3 1.4359(13)
C23 C24 1.3936(16)
C23 H23 0.95
C24 C25 1.3946(19)
C24 C28 1.5067(18)
C25 C26 1.3944(19)
C25 H25 0.95
C26 C27 1.4008(16)
C26 C29 1.5070(18)
C27 H27 0.95
C28 H28A 0.98
C28 H28B 0.98
C28 H28C 0.98
C29 H29A 0.98
C29 H29B 0.98
C29 H29C 0.98
C30 N5 1.3214(14)
C30 N3 1.3858(13)
C30 C33 1.3995(15)
C31 N5 1.3502(15)
C31 C32 1.3944(17)
C31 H31 0.95
C32 N6 1.3517(15)
C32 H32 0.95
C33 N6 1.3202(14)
C33 N4 1.3921(13)
Cu1 N1 2.010(9)
Cu1 N2 2.014(9)

loop_
_geom_torsion_atom_site_label_1
_geom_torsion_atom_site_label_2
_geom_torsion_atom_site_label_3
_geom_torsion_atom_site_label_4
_geom_torsion
C6 B1 C1 N1 -64.54(12)
C11 B1 C1 N1 173.17(9)
C12 B1 C1 N1 51.92(12)
C6 B1 C1 C2 116.37(11)
C11 B1 C1 C2 -5.92(14)
C12 B1 C1 C2 -127.17(11)
N1 C1 C2 C3 -0.99(16)
B1 C1 C2 C3 178.11(10)
C1 C2 C3 C4 -0.31(17)
C2 C3 C4 C5 1.03(17)
C3 C4 C5 N1 -0.47(18)
C1 B1 C6 N2 54.45(12)
C11 B1 C6 N2 176.85(9)
C12 B1 C6 N2 -63.73(12)
C1 B1 C6 C7 -128.16(11)
C11 B1 C6 C7 -5.76(15)
C12 B1 C6 C7 113.66(11)
N2 C6 C7 C8 0.50(17)
B1 C6 C7 C8 -176.89(11)
C6 C7 C8 C9 -1.05(18)
C7 C8 C9 C10 0.67(19)
C8 C9 C10 N2 0.25(19)
C19 C14 C15 C16 0.81(17)
N4 C14 C15 C16 179.12(10)
C14 C15 C16 C17 -0.54(18)
C14 C15 C16 C20 178.85(12)
C15 C16 C17 C18 0.10(19)
C20 C16 C17 C18 -179.29(12)
C16 C17 C18 C19 0.10(18)
C16 C17 C18 C21 179.27(12)
C15 C14 C19 C18 -0.61(17)
N4 C14 C19 C18 -178.92(10)
C17 C18 C19 C14 0.15(17)
C21 C18 C19 C14 -179.04(11)
C27 C22 C23 C24 1.18(17)
N3 C22 C23 C24 -177.68(10)
C22 C23 C24 C25 -1.13(17)
C22 C23 C24 C28 177.67(11)
C23 C24 C25 C26 -0.22(18)
C28 C24 C25 C26 -179.01(12)
C24 C25 C26 C27 1.55(18)
C24 C25 C26 C29 -178.29(12)
C23 C22 C27 C26 0.16(17)
N3 C22 C27 C26 179.00(10)
C25 C26 C27 C22 -1.49(17)
C29 C26 C27 C22 178.34(11)
N5 C31 C32 N6 -0.7(2)
N5 C30 C33 N6 -0.49(18)
N3 C30 C33 N6 175.91(10)
N5 C30 C33 N4 -176.59(10)
N3 C30 C33 N4 -0.19(12)
N3 C13 Cu1 N1 -57.0(8)
N4 C13 Cu1 N1 127.08(10)
N3 C13 Cu1 N2 106.34(9)
N4 C13 Cu1 N2 -69.6(6)
C4 C5 N1 C1 -0.86(17)
C4 C5 N1 Cu1 165.40(9)
C2 C1 N1 C5 1.55(15)
B1 C1 N1 C5 -177.59(10)
C2 C1 N1 Cu1 -164.96(8)
B1 C1 N1 Cu1 15.90(12)
C13 Cu1 N1 C5 30.6(7)
N2 Cu1 N1 C5 -136.31(9)
C13 Cu1 N1 C1 -162.9(4)
N2 Cu1 N1 C1 30.20(8)
C9 C10 N2 C6 -0.80(18)
C9 C10 N2 Cu1 177.24(10)
C7 C6 N2 C10 0.41(15)
B1 C6 N2 C10 177.95(10)
C7 C6 N2 Cu1 -177.64(8)
B1 C6 N2 Cu1 -0.10(13)
C13 Cu1 N2 C10 -25.32(11)
N1 Cu1 N2 C10 142.90(9)
C13 Cu1 N2 C6 152.72(8)
N1 Cu1 N2 C6 -39.05(8)
N4 C13 N3 C30 1.40(12)
Cu1 C13 N3 C30 -175.6(5)
N4 C13 N3 C22 173.71(10)
Cu1 C13 N3 C22 -3.24(15)
N5 C30 N3 C13 175.38(11)
C33 C30 N3 C13 -0.77(12)
N5 C30 N3 C22 3.27(19)
C33 C30 N3 C22 -172.88(10)
C27 C22 N3 C13 114.26(12)
C23 C22 N3 C13 -66.86(14)
C27 C22 N3 C30 -74.48(14)
C23 C22 N3 C30 104.40(13)
N3 C13 N4 C33 -1.52(12)
Cu1 C13 N4 C33 175.0(6)
N3 C13 N4 C14 -174.64(10)
Cu1 C13 N4 C14 1.84(17)
N6 C33 N4 C13 -174.76(11)
C30 C33 N4 C13 1.09(12)
N6 C33 N4 C14 -1.53(18)
C30 C33 N4 C14 174.31(10)
C19 C14 N4 C13 -134.94(11)
C15 C14 N4 C13 46.70(15)
C19 C14 N4 C33 52.78(15)
C15 C14 N4 C33 -125.58(12)
N3 C30 N5 C31 -175.03(11)
C33 C30 N5 C31 0.49(16)
C32 C31 N5 C30 0.04(17)
N4 C33 N6 C32 175.07(11)
C30 C33 N6 C32 -0.12(16)
C31 C32 N6 C33 0.64(17)
